data_1534986
loop_
_publ_author_name
'Hake, D.'
'Urland, W.'

_publ_section_title
;
 Darstellung und Kristallstruktur von Ln Al3 Cl12 (Ln= Tb, Dy, Ho) und
 thermischer Abbau zu Ln Cl3
;
_journal_name_full 'Zeitschrift fuer Anorganische und Allgemeine Chemie'
_journal_page_first 99
_journal_page_last 105
_journal_volume 586
_journal_year 1990
_chemical_formula_sum 'Cl3 Dy'
_chemical_name_systematic 'Dy Cl3'
_space_group_IT_number 63
_symmetry_space_group_name_Hall '-C 2c 2'
_symmetry_space_group_name_H-M 'C m c m'
_cell_angle_alpha 90
_cell_angle_beta 90
_cell_angle_gamma 90
_cell_formula_units_Z 4
_cell_length_a 3.816
_cell_length_b 11.815
_cell_length_c 8.507
_cell_volume 383.547
_citation_journal_id_ASTM ZAACAB
_cod_data_source_file Hake_ZAACAB_1990_1644.cif
_cod_data_source_block Cl3Dy1
_cod_original_cell_volume 383.5469
_cod_original_formula_sum 'Cl3 Dy1'
_cod_database_code 1534986

loop_
_symmetry_equiv_pos_as_xyz
x,y,z
-x,-y,z+1/2
x,-y,-z
-x,y,-z+1/2
-x,-y,-z
x,y,-z-1/2
-x,y,z
x,-y,z-1/2
x+1/2,y+1/2,z
-x+1/2,-y+1/2,z+1/2
x+1/2,-y+1/2,-z
-x+1/2,y+1/2,-z+1/2
-x+1/2,-y+1/2,-z
x+1/2,y+1/2,-z-1/2
-x+1/2,y+1/2,z
x+1/2,-y+1/2,z-1/2

loop_
_atom_site_label
_atom_site_type_symbol
_atom_site_fract_x
_atom_site_fract_y
_atom_site_fract_z
_atom_site_occupancy
_atom_site_U_iso_or_equiv
Cl1 Cl-1 0 0.5864 0.25 1 0.0
Cl2 Cl-1 0 0.1479 0.5665 1 0.0
Dy1 Dy+3 0 0.2432 0.25 1 0.0
